data_7130049
loop_
_publ_author_name
'Baalbaki, Hassan A.'
'Shu, Julia'
'Nyamayaro, Kudzanai'
'Jung, Hyuk-Joon'
'Mehrkhodavandi, Parisa'

_publ_section_title
;
 Thermally stable zinc hydride catalyst for hydrosilylation of CO2 to
 silyl formate at atmospheric pressure
;
_journal_name_full 'Chemical Communications'
_journal_paper_doi 10.1039/D2CC01498J
_journal_year 2022
_chemical_formula_moiety '2(C58 H65 N2 O2 P Si Zn), C4 H10 O, C6 H14'
_chemical_formula_sum 'C126 H154 N4 O5 P2 Si2 Zn2'
_chemical_formula_weight 2053.38
_space_group_crystal_system triclinic
_space_group_IT_number 2
_space_group_name_Hall '-P 1'
_space_group_name_H-M_alt 'P -1'
_atom_sites_solution_hydrogens mixed
_atom_sites_solution_primary dual
_audit_creation_date 2022-03-06
_audit_creation_method
;
Olex2 1.3
(compiled 2020.11.12 svn.r5f609507 for OlexSys, GUI svn.r6408)
;
_audit_update_record
;
2022-03-07 deposited with the CCDC.	2022-04-26 downloaded from the CCDC.
;
_cell_angle_alpha 80.978(7)
_cell_angle_beta 87.207(6)
_cell_angle_gamma 69.507(6)
_cell_formula_units_Z 1
_cell_length_a 11.048(2)
_cell_length_b 14.012(3)
_cell_length_c 19.725(4)
_cell_measurement_reflns_used 9672
_cell_measurement_temperature 90
_cell_measurement_theta_max 30.70
_cell_measurement_theta_min 2.23
_cell_volume 2824.8(10)
_computing_cell_refinement 'SAINT V8.40B (?, 2016)'
_computing_data_reduction 'SAINT V8.40B (?, 2016)'
_computing_molecular_graphics 'Olex2 1.3 (Dolomanov et al., 2009)'
_computing_publication_material 'Olex2 1.3 (Dolomanov et al., 2009)'
_computing_structure_refinement 'SHELXL 2017/1 (Sheldrick, 2015)'
_computing_structure_solution 'SHELXT 2018/2 (Sheldrick, 2018)'
_diffrn_ambient_temperature 90
_diffrn_measured_fraction_theta_full 1.000
_diffrn_measured_fraction_theta_max 0.988
_diffrn_measurement_device_type 'Bruker APEX-II CCD'
_diffrn_measurement_method '\f and \w scans'
_diffrn_radiation_type MoK\a
_diffrn_radiation_wavelength 0.71073
_diffrn_reflns_av_R_equivalents 0.0398
_diffrn_reflns_av_unetI/netI 0.0353
_diffrn_reflns_Laue_measured_fraction_full 1.000
_diffrn_reflns_Laue_measured_fraction_max 0.988
_diffrn_reflns_limit_h_max 15
_diffrn_reflns_limit_h_min -15
_diffrn_reflns_limit_k_max 19
_diffrn_reflns_limit_k_min -20
_diffrn_reflns_limit_l_max 28
_diffrn_reflns_limit_l_min -27
_diffrn_reflns_number 64816
_diffrn_reflns_point_group_measured_fraction_full 1.000
_diffrn_reflns_point_group_measured_fraction_max 0.988
_diffrn_reflns_theta_full 25.242
_diffrn_reflns_theta_max 30.719
_diffrn_reflns_theta_min 1.045
_diffrn_source_current 30.0
_diffrn_source_power 1.35
_diffrn_source_voltage 45.0
_diffrn_standards_number 0
_exptl_absorpt_coefficient_mu 0.529
_exptl_absorpt_correction_T_max 0.7461
_exptl_absorpt_correction_T_min 0.6728
_exptl_absorpt_correction_type multi-scan
_exptl_absorpt_process_details
;
SADABS-2016/2 (Bruker,2016/2) was used for absorption correction.
wR2(int) was 0.0760 before and 0.0632 after correction.
The Ratio of minimum to maximum transmission is 0.9018.
The \l/2 correction factor is Not present.
;
_exptl_crystal_density_diffrn 1.207
_exptl_crystal_description block
_exptl_crystal_F_000 1096
_exptl_crystal_size_max 0.23
_exptl_crystal_size_mid 0.16
_exptl_crystal_size_min 0.1
_refine_diff_density_max 0.974
_refine_diff_density_min -0.667
_refine_diff_density_rms 0.069
_refine_ls_extinction_method none
_refine_ls_goodness_of_fit_ref 1.040
_refine_ls_hydrogen_treatment mixed
_refine_ls_matrix_type full
_refine_ls_number_parameters 699
_refine_ls_number_reflns 17360
_refine_ls_number_restraints 147
_refine_ls_restrained_S_all 1.058
_refine_ls_R_factor_all 0.0424
_refine_ls_R_factor_gt 0.0370
_refine_ls_shift/su_max 0.001
_refine_ls_shift/su_mean 0.000
_refine_ls_structure_factor_coef Fsqd
_refine_ls_weighting_details 'w=1/[\s^2^(Fo^2^)+(0.0543P)^2^+1.5079P] where P=(Fo^2^+2Fc^2^)/3'
_refine_ls_weighting_scheme calc
_refine_ls_wR_factor_gt 0.1022
_refine_ls_wR_factor_ref 0.1061
_reflns_Friedel_coverage 0.000
_reflns_number_gt 15471
_reflns_number_total 17360
_reflns_threshold_expression 'I > 2\s(I)'
_cod_data_source_file d2cc01498j2.cif
_cod_data_source_block mo_pm291_0m
_cod_original_cell_volume 2824.8(11)
_cod_database_code 7130049
_shelx_shelxl_version_number 2017/1
_shelx_space_group_comment
;
The symmetry employed for this shelxl refinement is uniquely defined
by the following loop, which should always be used as a source of
symmetry information in preference to the above space-group names.
They are only intended as comments.
;
_shelx_estimated_absorpt_t_max 0.949
_shelx_estimated_absorpt_t_min 0.888
_olex2_refinement_description
;
1. Fixed Uiso
 At 1.2 times of:
  All C(H) groups, All C(H,H) groups
 At 1.5 times of:
  All C(H,H,H) groups
2. Restrained distances
 C51-C52
 1.54 with sigma of 0.01
 C54-C53
 1.54 with sigma of 0.01
 C52-C51 \\sim C50-C51 \\sim C49-C50 \\sim C49-C48 \\sim C47-C48
 with sigma of 0.01
 O3-C54 \\sim O3-C55
 with sigma of 0.01
 C54-C53 \\sim C56-C55
 with sigma of 0.01
 C56-O3 \\sim O3-C53
 with sigma of 0.01
 C52-C50 \\sim C51-C49 \\sim C50-C48 \\sim C49-C47
 with sigma of 0.01
3. Uiso/Uaniso restraints and constraints
O3 \\sim C53 \\sim C54 \\sim C55 \\sim C56 \\sim C47 \\sim C48 \\sim C49 \\sim
C50 \\sim C51 \\sim C52: within 2A with sigma of 0.04 and sigma for terminal
atoms of 0.08 within 2A
4. Rigid body (RIGU) restrains
 O3, C53, C54, C55, C56, C47, C48, C49, C50, C51, C52
 with sigma for 1-2 distances of 0.004 and sigma for 1-3 distances of 0.004
5. Others
 Fixed Sof: O3(0.5) C53(0.5) H53A(0.5) H53B(0.5) H53C(0.5) C54(0.5) H54A(0.5)
 H54B(0.5) C55(0.5) H55A(0.5) H55B(0.5) C56(0.5) H56A(0.5) H56B(0.5) H56C(0.5)
 C47(0.5) H47A(0.5) H47B(0.5) H47C(0.5) C48(0.5) H48A(0.5) H48B(0.5) C49(0.5)
 H49A(0.5) H49B(0.5) C50(0.5) H50A(0.5) H50B(0.5) C51(0.5) H51A(0.5) H51B(0.5)
 C52(0.5) H52A(0.5) H52B(0.5) H52C(0.5)
6.a Ternary CH refined with riding coordinates:
 C16(H16), C17(H17)
6.b Secondary CH2 refined with riding coordinates:
 C15(H15A,H15B), C18(H18A,H18B), C19(H19A,H19B), C20(H20A,H20B), C21(H21A,
 H21B), C22(H22A,H22B), C54(H54A,H54B), C55(H55A,H55B), C48(H48A,H48B),
 C49(H49A,H49B), C50(H50A,H50B), C51(H51A,H51B)
6.c Me refined with riding coordinates:
 C53(H53A,H53B,H53C), C56(H56A,H56B,H56C), C47(H47A,H47B,H47C), C52(H52A,H52B,
 H52C)
6.d Aromatic/amide H refined with riding coordinates:
 C36(H36), C32(H32), C30(H30), C31(H31), C34(H34), C37(H37), C39(H39),
 C38(H38), C6(H6), C8(H8), C33(H33), C40(H40), C25(H25), C26(H26), C27(H27),
 C28(H28), C58(H58), C59(H59), C60(H60), C61(H61), C62(H62), C64(H64), C65(H65),
  C66(H66), C67(H67), C68(H68), C42(H42), C43(H43), C44(H44), C45(H45), C46(H46)
6.e Idealised Me refined as rotating group:
 C1(H1A,H1B,H1C), C2(H2A,H2B,H2C), C3(H3A,H3B,H3C), C11(H11A,H11B,H11C),
 C12(H12A,H12B,H12C), C13(H13A,H13B,H13C)
;
_olex2_submission_special_instructions 'No special instructions were received'

loop_
_space_group_symop_operation_xyz
'x, y, z'
'-x, -y, -z'

loop_
_atom_site_label
_atom_site_type_symbol
_atom_site_fract_x
_atom_site_fract_y
_atom_site_fract_z
_atom_site_U_iso_or_equiv
_atom_site_adp_type
_atom_site_occupancy
_atom_site_site_symmetry_order
_atom_site_calc_flag
_atom_site_refinement_flags_posn
_atom_site_refinement_flags_adp
_atom_site_refinement_flags_occupancy
_atom_site_disorder_assembly
_atom_site_disorder_group
Zn1 Zn 0.28050(2) 0.49239(2) 0.18025(2) 0.01122(4) Uani 1 1 d . . . . .
P1 P 0.26097(3) 0.42209(3) 0.46759(2) 0.01648(7) Uani 1 1 d . . . . .
Si1 Si 0.09444(3) 0.67605(2) 0.08287(2) 0.01119(6) Uani 1 1 d . . . . .
O1 O 0.33673(9) 0.35735(7) 0.15679(5) 0.01480(17) Uani 1 1 d . . . . .
O2 O 0.12312(8) 0.59592(7) 0.15286(5) 0.01349(16) Uani 1 1 d . . . . .
N1 N 0.44736(10) 0.52563(8) 0.15387(5) 0.01202(18) Uani 1 1 d . . . . .
H1 H 0.4285(16) 0.5853(13) 0.1275(9) 0.011(4) Uiso 1 1 d . . . . .
N2 N 0.31768(10) 0.51294(8) 0.27973(5) 0.01314(18) Uani 1 1 d . . . . .
H2 H 0.3673(18) 0.4545(15) 0.3003(10) 0.018(4) Uiso 1 1 d . . . . .
C35 C 0.42564(13) 0.35845(11) 0.43792(7) 0.0180(2) Uani 1 1 d . . . . .
C29 C 0.24945(14) 0.32822(11) 0.54096(7) 0.0183(2) Uani 1 1 d . . . . .
C36 C 0.45663(13) 0.30048(11) 0.38394(7) 0.0194(2) Uani 1 1 d . . . . .
H36 H 0.390403 0.286728 0.362667 0.023 Uiso 1 1 calc R U . . .
C1 C 0.31655(13) 0.15572(11) 0.13666(8) 0.0204(3) Uani 1 1 d . . . . .
H1A H 0.282978 0.228954 0.117347 0.031 Uiso 1 1 calc R U . . .
H1B H 0.244895 0.129416 0.144267 0.031 Uiso 1 1 calc R U . . .
H1C H 0.378084 0.117317 0.104590 0.031 Uiso 1 1 calc R U . . .
C32 C 0.23423(18) 0.19685(13) 0.66038(8) 0.0294(3) Uani 1 1 d . . . . .
H32 H 0.230643 0.152314 0.701439 0.035 Uiso 1 1 calc R U . . .
C30 C 0.32855(16) 0.22487(12) 0.54950(8) 0.0246(3) Uani 1 1 d . . . . .
H30 H 0.387771 0.198826 0.514613 0.030 Uiso 1 1 calc R U . . .
C31 C 0.32055(19) 0.15962(13) 0.60953(8) 0.0308(3) Uani 1 1 d . . . . .
H31 H 0.374787 0.089229 0.615431 0.037 Uiso 1 1 calc R U . . .
C34 C 0.16141(14) 0.36466(12) 0.59249(7) 0.0214(3) Uani 1 1 d . . . . .
H34 H 0.106884 0.434969 0.587020 0.026 Uiso 1 1 calc R U . . .
C37 C 0.58342(15) 0.26250(13) 0.36084(8) 0.0278(3) Uani 1 1 d . . . . .
H37 H 0.603223 0.224120 0.323603 0.033 Uiso 1 1 calc R U . . .
C39 C 0.65219(17) 0.33566(16) 0.44779(10) 0.0354(4) Uani 1 1 d . . . . .
H39 H 0.719378 0.346630 0.470167 0.043 Uiso 1 1 calc R U . . .
C38 C 0.68045(17) 0.28122(17) 0.39269(10) 0.0379(4) Uani 1 1 d . . . . .
H38 H 0.766723 0.256582 0.376618 0.045 Uiso 1 1 calc R U . . .
C2 C 0.28695(13) 0.19359(11) 0.25873(8) 0.0205(3) Uani 1 1 d . . . . .
H2A H 0.329490 0.178273 0.303596 0.031 Uiso 1 1 calc R U . . .
H2B H 0.215626 0.166798 0.262111 0.031 Uiso 1 1 calc R U . . .
H2C H 0.253138 0.268327 0.244268 0.031 Uiso 1 1 calc R U . . .
C3 C 0.43853(13) 0.02685(10) 0.23303(8) 0.0197(3) Uani 1 1 d . . . . .
H3A H 0.499202 -0.009477 0.199817 0.030 Uiso 1 1 calc R U . . .
H3B H 0.367037 0.000297 0.240030 0.030 Uiso 1 1 calc R U . . .
H3C H 0.483351 0.015870 0.276780 0.030 Uiso 1 1 calc R U . . .
C4 C 0.38540(12) 0.14227(9) 0.20560(7) 0.0145(2) Uani 1 1 d . . . . .
C5 C 0.49195(11) 0.18995(9) 0.19386(6) 0.0127(2) Uani 1 1 d . . . . .
C6 C 0.62270(12) 0.12973(9) 0.20443(7) 0.0143(2) Uani 1 1 d . . . . .
H6 H 0.643914 0.058437 0.221244 0.017 Uiso 1 1 calc R U . . .
C7 C 0.72386(12) 0.16826(9) 0.19170(7) 0.0148(2) Uani 1 1 d . . . . .
C8 C 0.68986(12) 0.27278(9) 0.16585(7) 0.0141(2) Uani 1 1 d . . . . .
H8 H 0.756027 0.301635 0.156408 0.017 Uiso 1 1 calc R U . . .
C9 C 0.56151(12) 0.33606(9) 0.15349(6) 0.0128(2) Uani 1 1 d . . . . .
C10 C 0.45958(11) 0.29665(9) 0.16883(6) 0.0125(2) Uani 1 1 d . . . . .
C11 C 0.88568(14) -0.01000(11) 0.23192(9) 0.0266(3) Uani 1 1 d . . . . .
H11A H 0.842375 -0.011431 0.276433 0.040 Uiso 1 1 calc R U . . .
H11B H 0.978145 -0.049599 0.238137 0.040 Uiso 1 1 calc R U . . .
H11C H 0.848363 -0.040431 0.200731 0.040 Uiso 1 1 calc R U . . .
C12 C 0.93529(14) 0.10086(12) 0.13151(10) 0.0285(3) Uani 1 1 d . . . . .
H12A H 0.895982 0.071190 0.100762 0.043 Uiso 1 1 calc R U . . .
H12B H 1.027206 0.059443 0.137804 0.043 Uiso 1 1 calc R U . . .
H12C H 0.926032 0.171619 0.111400 0.043 Uiso 1 1 calc R U . . .
C13 C 0.93148(15) 0.14548(13) 0.24975(11) 0.0332(4) Uani 1 1 d . . . . .
H13A H 0.922586 0.216451 0.230400 0.050 Uiso 1 1 calc R U . . .
H13B H 1.023340 0.103400 0.255028 0.050 Uiso 1 1 calc R U . . .
H13C H 0.889605 0.144790 0.294692 0.050 Uiso 1 1 calc R U . . .
C14 C 0.86723(12) 0.10138(10) 0.20147(8) 0.0193(2) Uani 1 1 d . . . . .
C15 C 0.53396(12) 0.44374(9) 0.11577(6) 0.0141(2) Uani 1 1 d . . . . .
H15A H 0.616789 0.455737 0.106668 0.017 Uiso 1 1 calc R U . . .
H15B H 0.493546 0.449468 0.070907 0.017 Uiso 1 1 calc R U . . .
C33 C 0.15314(16) 0.29862(13) 0.65172(8) 0.0262(3) Uani 1 1 d . . . . .
H33 H 0.091906 0.323465 0.686080 0.031 Uiso 1 1 calc R U . . .
C40 C 0.52600(15) 0.37406(13) 0.47024(8) 0.0258(3) Uani 1 1 d . . . . .
H40 H 0.507221 0.411420 0.507984 0.031 Uiso 1 1 calc R U . . .
C16 C 0.50455(12) 0.53605(9) 0.21754(6) 0.0129(2) Uani 1 1 d . . . . .
H16 H 0.557820 0.465489 0.239937 0.015 Uiso 1 1 calc R U . . .
C17 C 0.39507(12) 0.58228(10) 0.26677(6) 0.0141(2) Uani 1 1 d . . . . .
H17 H 0.338122 0.650961 0.243368 0.017 Uiso 1 1 calc R U . . .
C18 C 0.45027(15) 0.59829(13) 0.33208(7) 0.0227(3) Uani 1 1 d . . . . .
H18A H 0.378445 0.631678 0.362092 0.027 Uiso 1 1 calc R U . . .
H18B H 0.502720 0.530587 0.357410 0.027 Uiso 1 1 calc R U . . .
C19 C 0.53425(15) 0.66538(13) 0.31493(8) 0.0256(3) Uani 1 1 d . . . . .
H19A H 0.480754 0.734480 0.291946 0.031 Uiso 1 1 calc R U . . .
H19B H 0.569648 0.673891 0.357836 0.031 Uiso 1 1 calc R U . . .
C20 C 0.64496(14) 0.61630(13) 0.26807(8) 0.0243(3) Uani 1 1 d . . . . .
H20A H 0.702036 0.549388 0.292311 0.029 Uiso 1 1 calc R U . . .
H20B H 0.696803 0.661601 0.256338 0.029 Uiso 1 1 calc R U . . .
C21 C 0.59268(13) 0.59957(11) 0.20250(7) 0.0185(2) Uani 1 1 d . . . . .
H21A H 0.543913 0.667277 0.175849 0.022 Uiso 1 1 calc R U . . .
H21B H 0.665937 0.563818 0.174089 0.022 Uiso 1 1 calc R U . . .
C22 C 0.19760(12) 0.55327(10) 0.32022(6) 0.0158(2) Uani 1 1 d . . . . .
H22A H 0.136095 0.615190 0.292955 0.019 Uiso 1 1 calc R U . . .
H22B H 0.219100 0.573588 0.362667 0.019 Uiso 1 1 calc R U . . .
C23 C 0.13540(12) 0.47257(10) 0.33867(6) 0.0148(2) Uani 1 1 d . . . . .
C24 C 0.16038(12) 0.40562(10) 0.40169(7) 0.0160(2) Uani 1 1 d . . . . .
C25 C 0.09999(14) 0.33185(11) 0.41465(7) 0.0205(3) Uani 1 1 d . . . . .
H25 H 0.116194 0.286102 0.456849 0.025 Uiso 1 1 calc R U . . .
C26 C 0.01659(14) 0.32456(12) 0.36664(8) 0.0224(3) Uani 1 1 d . . . . .
H26 H -0.023548 0.274070 0.376290 0.027 Uiso 1 1 calc R U . . .
C27 C -0.00817(13) 0.39073(12) 0.30474(7) 0.0201(3) Uani 1 1 d . . . . .
H27 H -0.065272 0.385838 0.272046 0.024 Uiso 1 1 calc R U . . .
C28 C 0.05116(12) 0.46421(11) 0.29092(7) 0.0171(2) Uani 1 1 d . . . . .
H28 H 0.034378 0.509406 0.248491 0.021 Uiso 1 1 calc R U . . .
C57 C 0.09382(11) 0.61310(9) 0.00539(6) 0.0119(2) Uani 1 1 d . . . . .
C58 C 0.17699(12) 0.51189(9) 0.00235(6) 0.0141(2) Uani 1 1 d . . . . .
H58 H 0.234064 0.475573 0.039708 0.017 Uiso 1 1 calc R U . . .
C59 C 0.17766(12) 0.46355(10) -0.05426(7) 0.0155(2) Uani 1 1 d . . . . .
H59 H 0.234791 0.394953 -0.055256 0.019 Uiso 1 1 calc R U . . .
C60 C 0.09460(13) 0.51575(10) -0.10939(7) 0.0162(2) Uani 1 1 d . . . . .
H60 H 0.095596 0.483085 -0.148243 0.019 Uiso 1 1 calc R U . . .
C61 C 0.01038(12) 0.61553(10) -0.10753(7) 0.0164(2) Uani 1 1 d . . . . .
H61 H -0.046813 0.651234 -0.144940 0.020 Uiso 1 1 calc R U . . .
C62 C 0.00998(12) 0.66320(9) -0.05058(6) 0.0143(2) Uani 1 1 d . . . . .
H62 H -0.048520 0.731355 -0.049589 0.017 Uiso 1 1 calc R U . . .
C63 C 0.22201(12) 0.73845(9) 0.06830(6) 0.0137(2) Uani 1 1 d . . . . .
C64 C 0.31330(13) 0.71804(10) 0.01558(7) 0.0165(2) Uani 1 1 d . . . . .
H64 H 0.306270 0.676347 -0.016577 0.020 Uiso 1 1 calc R U . . .
C65 C 0.41404(14) 0.75712(11) 0.00896(8) 0.0211(3) Uani 1 1 d . . . . .
H65 H 0.474637 0.741882 -0.027162 0.025 Uiso 1 1 calc R U . . .
C66 C 0.42519(15) 0.81841(11) 0.05547(8) 0.0232(3) Uani 1 1 d . . . . .
H66 H 0.494067 0.844709 0.051629 0.028 Uiso 1 1 calc R U . . .
C67 C 0.33497(15) 0.84122(11) 0.10783(8) 0.0237(3) Uani 1 1 d . . . . .
H67 H 0.342026 0.883765 0.139383 0.028 Uiso 1 1 calc R U . . .
C68 C 0.23470(14) 0.80210(10) 0.11417(7) 0.0194(2) Uani 1 1 d . . . . .
H68 H 0.173738 0.818553 0.150005 0.023 Uiso 1 1 calc R U . . .
C41 C -0.06587(12) 0.78084(9) 0.08784(7) 0.0146(2) Uani 1 1 d . . . . .
C42 C -0.16202(13) 0.76595(10) 0.13277(7) 0.0175(2) Uani 1 1 d . . . . .
H42 H -0.143571 0.703277 0.163643 0.021 Uiso 1 1 calc R U . . .
C43 C -0.28446(13) 0.84153(11) 0.13301(8) 0.0224(3) Uani 1 1 d . . . . .
H43 H -0.348616 0.830195 0.163778 0.027 Uiso 1 1 calc R U . . .
C44 C -0.31202(14) 0.93328(11) 0.08809(9) 0.0251(3) Uani 1 1 d . . . . .
H44 H -0.395439 0.984676 0.087781 0.030 Uiso 1 1 calc R U . . .
C45 C -0.21778(15) 0.94998(11) 0.04365(8) 0.0261(3) Uani 1 1 d . . . . .
H45 H -0.236542 1.012919 0.013037 0.031 Uiso 1 1 calc R U . . .
C46 C -0.09570(14) 0.87448(10) 0.04391(7) 0.0212(3) Uani 1 1 d . . . . .
H46 H -0.031499 0.886898 0.013642 0.025 Uiso 1 1 calc R U . . .
O3 O 0.1895(6) 0.9312(6) 0.4343(3) 0.123(2) Uani 0.5 1 d D U P A -2
C53 C 0.3381(10) 0.9971(10) 0.4695(8) 0.144(5) Uani 0.5 1 d D U P A -2
H53A H 0.426501 0.997686 0.463656 0.215 Uiso 0.5 1 calc R U P A -2
H53B H 0.276569 1.067295 0.457467 0.215 Uiso 0.5 1 calc R U P A -2
H53C H 0.325507 0.971067 0.517431 0.215 Uiso 0.5 1 calc R U P A -2
C54 C 0.3167(8) 0.9293(8) 0.4241(5) 0.114(3) Uani 0.5 1 d D U P A -2
H54A H 0.329326 0.954788 0.375452 0.137 Uiso 0.5 1 calc R U P A -2
H54B H 0.378476 0.858142 0.435675 0.137 Uiso 0.5 1 calc R U P A -2
C55 C 0.1855(13) 0.8726(11) 0.3825(7) 0.151(5) Uani 0.5 1 d D U P A -2
H55A H 0.259573 0.806833 0.386597 0.182 Uiso 0.5 1 calc R U P A -2
H55B H 0.184537 0.911700 0.336079 0.182 Uiso 0.5 1 calc R U P A -2
C56 C 0.0577(12) 0.8542(13) 0.3982(10) 0.210(8) Uani 0.5 1 d D U P A -2
H56A H 0.043680 0.813619 0.365190 0.314 Uiso 0.5 1 calc R U P A -2
H56B H 0.061015 0.816680 0.444808 0.314 Uiso 0.5 1 calc R U P A -2
H56C H -0.013348 0.920606 0.394744 0.314 Uiso 0.5 1 calc R U P A -2
C47 C 0.1468(10) 0.8197(6) 0.3872(6) 0.102(3) Uani 0.5 1 d D U P B -1
H47A H 0.208449 0.750640 0.383562 0.154 Uiso 0.5 1 calc R U P B -1
H47B H 0.106779 0.852347 0.342239 0.154 Uiso 0.5 1 calc R U P B -1
H47C H 0.192311 0.861406 0.402468 0.154 Uiso 0.5 1 calc R U P B -1
C48 C 0.0500(9) 0.8120(8) 0.4353(6) 0.126(4) Uani 0.5 1 d D U P B -1
H48A H 0.003296 0.769956 0.420478 0.151 Uiso 0.5 1 calc R U P B -1
H48B H 0.089204 0.779056 0.480972 0.151 Uiso 0.5 1 calc R U P B -1
C49 C -0.0361(11) 0.9135(8) 0.4385(6) 0.180(5) Uani 0.5 1 d D U P B -1
H49A H 0.012926 0.959069 0.443737 0.216 Uiso 0.5 1 calc R U P B -1
H49B H -0.088380 0.941111 0.395885 0.216 Uiso 0.5 1 calc R U P B -1
C50 C -0.1158(9) 0.9092(7) 0.4948(4) 0.141(3) Uani 0.5 1 d D U P B -1
H50A H -0.152502 0.854615 0.492543 0.169 Uiso 0.5 1 calc R U P B -1
H50B H -0.063158 0.889790 0.537274 0.169 Uiso 0.5 1 calc R U P B -1
C51 C -0.2159(13) 1.0013(8) 0.4983(6) 0.186(5) Uani 0.5 1 d D U P B -1
H51A H -0.277700 1.017608 0.459810 0.223 Uiso 0.5 1 calc R U P B -1
H51B H -0.182585 1.058615 0.496793 0.223 Uiso 0.5 1 calc R U P B -1
C52 C -0.2772(17) 0.9842(9) 0.5638(6) 0.201(8) Uani 0.5 1 d D U P B -1
H52A H -0.349975 1.046620 0.570201 0.301 Uiso 0.5 1 calc R U P B -1
H52B H -0.308694 0.926791 0.564278 0.301 Uiso 0.5 1 calc R U P B -1
H52C H -0.214211 0.967525 0.601015 0.301 Uiso 0.5 1 calc R U P B -1

loop_
_atom_site_aniso_label
_atom_site_aniso_U_11
_atom_site_aniso_U_22
_atom_site_aniso_U_33
_atom_site_aniso_U_23
_atom_site_aniso_U_13
_atom_site_aniso_U_12
Zn1 0.01038(7) 0.01303(7) 0.01017(7) -0.00197(5) -0.00067(5) -0.00377(5)
P1 0.02016(16) 0.02155(15) 0.01119(14) -0.00253(11) -0.00078(11) -0.01139(13)
Si1 0.01031(14) 0.01133(14) 0.01089(14) -0.00214(11) 0.00003(11) -0.00226(11)
O1 0.0108(4) 0.0137(4) 0.0197(4) -0.0035(3) -0.0025(3) -0.0032(3)
O2 0.0122(4) 0.0149(4) 0.0119(4) -0.0015(3) 0.0002(3) -0.0032(3)
N1 0.0135(4) 0.0114(4) 0.0105(4) -0.0005(3) -0.0002(3) -0.0040(3)
N2 0.0124(4) 0.0178(5) 0.0110(4) -0.0013(4) 0.0006(4) -0.0079(4)
C35 0.0193(6) 0.0252(6) 0.0129(5) -0.0008(5) -0.0022(4) -0.0126(5)
C29 0.0223(6) 0.0245(6) 0.0118(5) -0.0021(4) -0.0016(5) -0.0129(5)
C36 0.0187(6) 0.0253(6) 0.0166(6) -0.0028(5) -0.0020(5) -0.0104(5)
C1 0.0163(6) 0.0201(6) 0.0275(7) -0.0069(5) -0.0046(5) -0.0076(5)
C32 0.0417(9) 0.0368(8) 0.0184(7) 0.0021(6) 0.0001(6) -0.0268(7)
C30 0.0334(8) 0.0241(7) 0.0177(6) -0.0032(5) 0.0016(6) -0.0119(6)
C31 0.0453(10) 0.0253(7) 0.0235(7) 0.0015(6) -0.0010(7) -0.0164(7)
C34 0.0209(6) 0.0303(7) 0.0160(6) -0.0032(5) 0.0008(5) -0.0128(5)
C37 0.0212(7) 0.0377(8) 0.0249(7) -0.0074(6) 0.0009(6) -0.0097(6)
C39 0.0223(7) 0.0548(11) 0.0360(9) -0.0086(8) -0.0070(6) -0.0201(7)
C38 0.0177(7) 0.0568(11) 0.0409(10) -0.0114(8) 0.0004(7) -0.0134(7)
C2 0.0165(6) 0.0221(6) 0.0270(7) -0.0081(5) 0.0063(5) -0.0108(5)
C3 0.0154(6) 0.0159(5) 0.0296(7) -0.0011(5) 0.0013(5) -0.0086(5)
C4 0.0102(5) 0.0140(5) 0.0212(6) -0.0035(4) 0.0003(4) -0.0060(4)
C5 0.0108(5) 0.0137(5) 0.0152(5) -0.0022(4) 0.0005(4) -0.0061(4)
C6 0.0117(5) 0.0128(5) 0.0192(6) -0.0014(4) 0.0002(4) -0.0055(4)
C7 0.0110(5) 0.0140(5) 0.0203(6) -0.0019(4) 0.0000(4) -0.0055(4)
C8 0.0125(5) 0.0147(5) 0.0170(6) -0.0028(4) 0.0024(4) -0.0073(4)
C9 0.0129(5) 0.0121(5) 0.0140(5) -0.0017(4) 0.0015(4) -0.0052(4)
C10 0.0110(5) 0.0137(5) 0.0135(5) -0.0029(4) -0.0004(4) -0.0049(4)
C11 0.0144(6) 0.0178(6) 0.0439(9) 0.0058(6) -0.0031(6) -0.0050(5)
C12 0.0165(6) 0.0199(6) 0.0454(9) -0.0020(6) 0.0113(6) -0.0045(5)
C13 0.0177(7) 0.0297(8) 0.0536(11) -0.0083(7) -0.0129(7) -0.0074(6)
C14 0.0110(5) 0.0149(5) 0.0318(7) -0.0009(5) -0.0005(5) -0.0054(4)
C15 0.0156(5) 0.0133(5) 0.0133(5) -0.0021(4) 0.0037(4) -0.0053(4)
C33 0.0268(7) 0.0417(8) 0.0169(6) -0.0032(6) 0.0036(5) -0.0214(7)
C40 0.0258(7) 0.0389(8) 0.0195(7) -0.0048(6) -0.0055(5) -0.0186(6)
C16 0.0117(5) 0.0165(5) 0.0115(5) -0.0012(4) -0.0002(4) -0.0065(4)
C17 0.0139(5) 0.0194(5) 0.0120(5) -0.0034(4) 0.0008(4) -0.0090(4)
C18 0.0235(7) 0.0379(8) 0.0150(6) -0.0078(5) 0.0018(5) -0.0198(6)
C19 0.0267(7) 0.0382(8) 0.0228(7) -0.0125(6) 0.0027(6) -0.0217(6)
C20 0.0207(6) 0.0361(8) 0.0242(7) -0.0075(6) 0.0008(5) -0.0186(6)
C21 0.0173(6) 0.0242(6) 0.0189(6) -0.0049(5) 0.0031(5) -0.0128(5)
C22 0.0156(5) 0.0223(6) 0.0124(5) -0.0041(4) 0.0034(4) -0.0098(5)
C23 0.0134(5) 0.0218(6) 0.0118(5) -0.0049(4) 0.0028(4) -0.0086(4)
C24 0.0151(5) 0.0232(6) 0.0130(5) -0.0042(4) 0.0013(4) -0.0104(5)
C25 0.0223(6) 0.0281(7) 0.0161(6) -0.0013(5) 0.0005(5) -0.0158(5)
C26 0.0219(6) 0.0315(7) 0.0210(6) -0.0048(5) 0.0017(5) -0.0180(6)
C27 0.0154(6) 0.0314(7) 0.0185(6) -0.0083(5) 0.0010(5) -0.0124(5)
C28 0.0142(5) 0.0260(6) 0.0128(5) -0.0048(4) 0.0013(4) -0.0084(5)
C57 0.0114(5) 0.0139(5) 0.0114(5) -0.0019(4) 0.0009(4) -0.0057(4)
C58 0.0148(5) 0.0146(5) 0.0129(5) -0.0019(4) -0.0002(4) -0.0049(4)
C59 0.0166(5) 0.0149(5) 0.0166(6) -0.0041(4) 0.0013(4) -0.0069(4)
C60 0.0174(6) 0.0213(6) 0.0142(5) -0.0054(4) 0.0009(4) -0.0110(5)
C61 0.0154(5) 0.0220(6) 0.0133(5) -0.0014(4) -0.0026(4) -0.0085(5)
C62 0.0136(5) 0.0146(5) 0.0142(5) -0.0009(4) -0.0005(4) -0.0047(4)
C63 0.0143(5) 0.0120(5) 0.0140(5) -0.0012(4) -0.0024(4) -0.0036(4)
C64 0.0165(6) 0.0187(5) 0.0152(6) -0.0017(4) -0.0001(4) -0.0077(4)
C65 0.0179(6) 0.0257(6) 0.0209(6) 0.0010(5) -0.0005(5) -0.0111(5)
C66 0.0236(7) 0.0229(6) 0.0269(7) 0.0031(5) -0.0076(5) -0.0146(5)
C67 0.0292(7) 0.0194(6) 0.0262(7) -0.0039(5) -0.0072(6) -0.0118(5)
C68 0.0225(6) 0.0170(6) 0.0194(6) -0.0051(5) -0.0008(5) -0.0064(5)
C41 0.0130(5) 0.0138(5) 0.0153(5) -0.0043(4) -0.0008(4) -0.0017(4)
C42 0.0152(6) 0.0150(5) 0.0218(6) -0.0059(4) 0.0014(5) -0.0036(4)
C43 0.0137(6) 0.0216(6) 0.0325(8) -0.0106(5) 0.0043(5) -0.0045(5)
C44 0.0154(6) 0.0221(6) 0.0320(8) -0.0086(6) -0.0024(5) 0.0029(5)
C45 0.0232(7) 0.0185(6) 0.0270(7) 0.0002(5) -0.0027(6) 0.0034(5)
C46 0.0198(6) 0.0173(6) 0.0207(6) -0.0005(5) 0.0014(5) -0.0004(5)
O3 0.108(4) 0.166(6) 0.101(4) -0.056(4) 0.003(4) -0.042(4)
C53 0.111(7) 0.136(10) 0.190(14) -0.091(10) 0.078(9) -0.033(7)
C54 0.085(5) 0.123(7) 0.102(6) 0.010(5) 0.045(4) -0.012(5)
C55 0.151(9) 0.156(12) 0.128(9) -0.056(8) -0.004(8) -0.015(9)
C56 0.079(7) 0.280(19) 0.25(2) -0.046(15) -0.064(10) -0.022(9)
C47 0.099(6) 0.064(5) 0.120(7) -0.003(4) -0.030(5) 0.002(4)
C48 0.118(7) 0.181(9) 0.120(8) -0.019(7) -0.036(5) -0.100(7)
C49 0.293(14) 0.174(9) 0.142(9) -0.081(8) 0.040(9) -0.146(9)
C50 0.244(11) 0.117(6) 0.092(6) 0.035(5) -0.058(6) -0.114(7)
C51 0.325(17) 0.107(7) 0.137(9) 0.022(7) -0.051(9) -0.100(8)
C52 0.43(2) 0.101(8) 0.103(8) 0.013(6) -0.006(10) -0.147(12)

loop_
_atom_type_symbol
_atom_type_description
_atom_type_scat_dispersion_real
_atom_type_scat_dispersion_imag
_atom_type_scat_source
C C 0.0033 0.0016 'International Tables Vol C Tables 4.2.6.8 and 6.1.1.4'
H H 0.0000 0.0000 'International Tables Vol C Tables 4.2.6.8 and 6.1.1.4'
N N 0.0061 0.0033 'International Tables Vol C Tables 4.2.6.8 and 6.1.1.4'
O O 0.0106 0.0060 'International Tables Vol C Tables 4.2.6.8 and 6.1.1.4'
P P 0.1023 0.0942 'International Tables Vol C Tables 4.2.6.8 and 6.1.1.4'
Si Si 0.0817 0.0704 'International Tables Vol C Tables 4.2.6.8 and 6.1.1.4'
Zn Zn 0.2839 1.4301 'International Tables Vol C Tables 4.2.6.8 and 6.1.1.4'

loop_
_geom_angle_atom_site_label_1
_geom_angle_atom_site_label_2
_geom_angle_atom_site_label_3
_geom_angle
_geom_angle_site_symmetry_1
_geom_angle_site_symmetry_3
_geom_angle_publ_flag
O1 Zn1 N1 98.04(4) . . ?
O1 Zn1 N2 119.34(4) . . ?
O2 Zn1 O1 124.87(4) . . ?
O2 Zn1 N1 116.89(4) . . ?
O2 Zn1 N2 105.88(4) . . ?
N1 Zn1 N2 84.64(4) . . ?
C35 P1 C24 102.57(6) . . ?
C29 P1 C35 101.22(6) . . ?
C29 P1 C24 103.20(6) . . ?
O2 Si1 C57 112.65(5) . . ?
O2 Si1 C63 110.41(5) . . ?
O2 Si1 C41 110.09(5) . . ?
C57 Si1 C63 107.22(6) . . ?
C41 Si1 C57 108.58(6) . . ?
C41 Si1 C63 107.73(6) . . ?
C10 O1 Zn1 118.95(8) . . ?
Si1 O2 Zn1 126.79(6) . . ?
Zn1 N1 H1 110.4(11) . . ?
C15 N1 Zn1 108.47(7) . . ?
C15 N1 H1 109.0(11) . . ?
C16 N1 Zn1 108.03(7) . . ?
C16 N1 H1 106.4(11) . . ?
C16 N1 C15 114.56(10) . . ?
Zn1 N2 H2 107.6(13) . . ?
C17 N2 Zn1 103.24(7) . . ?
C17 N2 H2 107.5(12) . . ?
C17 N2 C22 114.48(10) . . ?
C22 N2 Zn1 113.03(8) . . ?
C22 N2 H2 110.5(13) . . ?
C36 C35 P1 124.84(10) . . ?
C36 C35 C40 118.36(13) . . ?
C40 C35 P1 116.73(11) . . ?
C30 C29 P1 123.25(11) . . ?
C30 C29 C34 119.19(13) . . ?
C34 C29 P1 117.45(11) . . ?
C35 C36 H36 119.5 . . ?
C37 C36 C35 120.93(13) . . ?
C37 C36 H36 119.5 . . ?
H1A C1 H1B 109.5 . . ?
H1A C1 H1C 109.5 . . ?
H1B C1 H1C 109.5 . . ?
C4 C1 H1A 109.5 . . ?
C4 C1 H1B 109.5 . . ?
C4 C1 H1C 109.5 . . ?
C31 C32 H32 119.9 . . ?
C33 C32 H32 119.9 . . ?
C33 C32 C31 120.24(14) . . ?
C29 C30 H30 120.1 . . ?
C29 C30 C31 119.81(15) . . ?
C31 C30 H30 120.1 . . ?
C32 C31 C30 120.42(16) . . ?
C32 C31 H31 119.8 . . ?
C30 C31 H31 119.8 . . ?
C29 C34 H34 119.8 . . ?
C33 C34 C29 120.48(15) . . ?
C33 C34 H34 119.8 . . ?
C36 C37 H37 120.3 . . ?
C38 C37 C36 119.48(16) . . ?
C38 C37 H37 120.3 . . ?
C38 C39 H39 120.0 . . ?
C40 C39 H39 120.0 . . ?
C40 C39 C38 120.01(15) . . ?
C37 C38 H38 119.8 . . ?
C39 C38 C37 120.37(16) . . ?
C39 C38 H38 119.8 . . ?
H2A C2 H2B 109.5 . . ?
H2A C2 H2C 109.5 . . ?
H2B C2 H2C 109.5 . . ?
C4 C2 H2A 109.5 . . ?
C4 C2 H2B 109.5 . . ?
C4 C2 H2C 109.5 . . ?
H3A C3 H3B 109.5 . . ?
H3A C3 H3C 109.5 . . ?
H3B C3 H3C 109.5 . . ?
C4 C3 H3A 109.5 . . ?
C4 C3 H3B 109.5 . . ?
C4 C3 H3C 109.5 . . ?
C2 C4 C1 110.02(11) . . ?
C3 C4 C1 107.62(11) . . ?
C3 C4 C2 106.60(11) . . ?
C3 C4 C5 112.60(10) . . ?
C5 C4 C1 109.02(11) . . ?
C5 C4 C2 110.89(10) . . ?
C6 C5 C4 121.55(11) . . ?
C6 C5 C10 118.30(11) . . ?
C10 C5 C4 120.09(10) . . ?
C5 C6 H6 118.0 . . ?
C7 C6 C5 123.93(11) . . ?
C7 C6 H6 118.0 . . ?
C6 C7 C14 123.74(11) . . ?
C8 C7 C6 116.71(11) . . ?
C8 C7 C14 119.48(11) . . ?
C7 C8 H8 119.1 . . ?
C9 C8 C7 121.82(11) . . ?
C9 C8 H8 119.1 . . ?
C8 C9 C10 120.83(11) . . ?
C8 C9 C15 118.47(11) . . ?
C10 C9 C15 120.30(11) . . ?
O1 C10 C5 120.86(11) . . ?
O1 C10 C9 120.72(11) . . ?
C9 C10 C5 118.34(11) . . ?
H11A C11 H11B 109.5 . . ?
H11A C11 H11C 109.5 . . ?
H11B C11 H11C 109.5 . . ?
C14 C11 H11A 109.5 . . ?
C14 C11 H11B 109.5 . . ?
C14 C11 H11C 109.5 . . ?
H12A C12 H12B 109.5 . . ?
H12A C12 H12C 109.5 . . ?
H12B C12 H12C 109.5 . . ?
C14 C12 H12A 109.5 . . ?
C14 C12 H12B 109.5 . . ?
C14 C12 H12C 109.5 . . ?
H13A C13 H13B 109.5 . . ?
H13A C13 H13C 109.5 . . ?
H13B C13 H13C 109.5 . . ?
C14 C13 H13A 109.5 . . ?
C14 C13 H13B 109.5 . . ?
C14 C13 H13C 109.5 . . ?
C7 C14 C12 109.38(12) . . ?
C11 C14 C7 112.08(11) . . ?
C11 C14 C12 108.10(12) . . ?
C11 C14 C13 108.32(13) . . ?
C13 C14 C7 109.81(12) . . ?
C13 C14 C12 109.09(13) . . ?
N1 C15 C9 113.67(10) . . ?
N1 C15 H15A 108.8 . . ?
N1 C15 H15B 108.8 . . ?
C9 C15 H15A 108.8 . . ?
C9 C15 H15B 108.8 . . ?
H15A C15 H15B 107.7 . . ?
C32 C33 C34 119.82(15) . . ?
C32 C33 H33 120.1 . . ?
C34 C33 H33 120.1 . . ?
C35 C40 H40 119.6 . . ?
C39 C40 C35 120.79(15) . . ?
C39 C40 H40 119.6 . . ?
N1 C16 H16 108.0 . . ?
N1 C16 C17 108.89(10) . . ?
N1 C16 C21 111.77(10) . . ?
C17 C16 H16 108.0 . . ?
C21 C16 H16 108.0 . . ?
C21 C16 C17 111.97(10) . . ?
N2 C17 C16 107.61(10) . . ?
N2 C17 H17 108.3 . . ?
N2 C17 C18 113.71(10) . . ?
C16 C17 H17 108.3 . . ?
C18 C17 C16 110.40(11) . . ?
C18 C17 H17 108.3 . . ?
C17 C18 H18A 109.4 . . ?
C17 C18 H18B 109.4 . . ?
H18A C18 H18B 108.0 . . ?
C19 C18 C17 111.03(12) . . ?
C19 C18 H18A 109.4 . . ?
C19 C18 H18B 109.4 . . ?
C18 C19 H19A 109.5 . . ?
C18 C19 H19B 109.5 . . ?
H19A C19 H19B 108.1 . . ?
C20 C19 C18 110.56(13) . . ?
C20 C19 H19A 109.5 . . ?
C20 C19 H19B 109.5 . . ?
C19 C20 H20A 109.6 . . ?
C19 C20 H20B 109.6 . . ?
C19 C20 C21 110.43(12) . . ?
H20A C20 H20B 108.1 . . ?
C21 C20 H20A 109.6 . . ?
C21 C20 H20B 109.6 . . ?
C16 C21 C20 111.98(11) . . ?
C16 C21 H21A 109.2 . . ?
C16 C21 H21B 109.2 . . ?
C20 C21 H21A 109.2 . . ?
C20 C21 H21B 109.2 . . ?
H21A C21 H21B 107.9 . . ?
N2 C22 H22A 109.5 . . ?
N2 C22 H22B 109.5 . . ?
N2 C22 C23 110.62(10) . . ?
H22A C22 H22B 108.1 . . ?
C23 C22 H22A 109.5 . . ?
C23 C22 H22B 109.5 . . ?
C24 C23 C22 122.09(11) . . ?
C28 C23 C22 118.27(11) . . ?
C28 C23 C24 119.63(12) . . ?
C23 C24 P1 120.09(9) . . ?
C25 C24 P1 121.12(10) . . ?
C25 C24 C23 118.64(12) . . ?
C24 C25 H25 119.5 . . ?
C26 C25 C24 120.99(13) . . ?
C26 C25 H25 119.5 . . ?
C25 C26 H26 119.9 . . ?
C27 C26 C25 120.27(13) . . ?
C27 C26 H26 119.9 . . ?
C26 C27 H27 120.2 . . ?
C26 C27 C28 119.53(12) . . ?
C28 C27 H27 120.2 . . ?
C23 C28 H28 119.5 . . ?
C27 C28 C23 120.93(12) . . ?
C27 C28 H28 119.5 . . ?
C58 C57 Si1 120.39(9) . . ?
C58 C57 C62 117.28(11) . . ?
C62 C57 Si1 122.31(9) . . ?
C57 C58 H58 119.3 . . ?
C59 C58 C57 121.39(11) . . ?
C59 C58 H58 119.3 . . ?
C58 C59 H59 120.0 . . ?
C60 C59 C58 119.98(12) . . ?
C60 C59 H59 120.0 . . ?
C59 C60 H60 120.0 . . ?
C61 C60 C59 119.90(12) . . ?
C61 C60 H60 120.0 . . ?
C60 C61 H61 120.1 . . ?
C60 C61 C62 119.75(12) . . ?
C62 C61 H61 120.1 . . ?
C57 C62 H62 119.2 . . ?
C61 C62 C57 121.68(12) . . ?
C61 C62 H62 119.2 . . ?
C64 C63 Si1 122.41(9) . . ?
C64 C63 C68 117.13(12) . . ?
C68 C63 Si1 120.29(10) . . ?
C63 C64 H64 119.0 . . ?
C65 C64 C63 122.00(12) . . ?
C65 C64 H64 119.0 . . ?
C64 C65 H65 120.2 . . ?
C66 C65 C64 119.58(14) . . ?
C66 C65 H65 120.2 . . ?
C65 C66 H66 120.1 . . ?
C65 C66 C67 119.75(13) . . ?
C67 C66 H66 120.1 . . ?
C66 C67 H67 119.8 . . ?
C68 C67 C66 120.41(13) . . ?
C68 C67 H67 119.8 . . ?
C63 C68 H68 119.5 . . ?
C67 C68 C63 121.10(13) . . ?
C67 C68 H68 119.5 . . ?
C42 C41 Si1 121.32(10) . . ?
C46 C41 Si1 120.72(10) . . ?
C46 C41 C42 117.86(12) . . ?
C41 C42 H42 119.4 . . ?
C43 C42 C41 121.20(13) . . ?
C43 C42 H42 119.4 . . ?
C42 C43 H43 120.2 . . ?
C44 C43 C42 119.69(14) . . ?
C44 C43 H43 120.2 . . ?
C43 C44 H44 120.0 . . ?
C45 C44 C43 120.02(13) . . ?
C45 C44 H44 120.0 . . ?
C44 C45 H45 120.0 . . ?
C44 C45 C46 119.98(14) . . ?
C46 C45 H45 120.0 . . ?
C41 C46 H46 119.4 . . ?
C45 C46 C41 121.23(14) . . ?
C45 C46 H46 119.4 . . ?
C54 O3 C55 98.0(8) . . ?
H53A C53 H53B 109.5 . . ?
H53A C53 H53C 109.5 . . ?
H53B C53 H53C 109.5 . . ?
C54 C53 H53A 109.5 . . ?
C54 C53 H53B 109.5 . . ?
C54 C53 H53C 109.5 . . ?
O3 C54 C53 107.2(7) . . ?
O3 C54 H54A 110.3 . . ?
O3 C54 H54B 110.3 . . ?
C53 C54 H54A 110.3 . . ?
C53 C54 H54B 110.3 . . ?
H54A C54 H54B 108.5 . . ?
O3 C55 H55A 111.4 . . ?
O3 C55 H55B 111.4 . . ?
O3 C55 C56 101.6(8) . . ?
H55A C55 H55B 109.3 . . ?
C56 C55 H55A 111.4 . . ?
C56 C55 H55B 111.4 . . ?
C55 C56 H56A 109.5 . . ?
C55 C56 H56B 109.5 . . ?
C55 C56 H56C 109.5 . . ?
H56A C56 H56B 109.5 . . ?
H56A C56 H56C 109.5 . . ?
H56B C56 H56C 109.5 . . ?
H47A C47 H47B 109.5 . . ?
H47A C47 H47C 109.5 . . ?
H47B C47 H47C 109.5 . . ?
C48 C47 H47A 109.5 . . ?
C48 C47 H47B 109.5 . . ?
C48 C47 H47C 109.5 . . ?
C47 C48 H48A 110.3 . . ?
C47 C48 H48B 110.3 . . ?
H48A C48 H48B 108.5 . . ?
C49 C48 C47 107.1(8) . . ?
C49 C48 H48A 110.3 . . ?
C49 C48 H48B 110.3 . . ?
C48 C49 H49A 110.2 . . ?
C48 C49 H49B 110.2 . . ?
H49A C49 H49B 108.5 . . ?
C50 C49 C48 107.6(9) . . ?
C50 C49 H49A 110.2 . . ?
C50 C49 H49B 110.2 . . ?
C49 C50 H50A 108.9 . . ?
C49 C50 H50B 108.9 . . ?
H50A C50 H50B 107.7 . . ?
C51 C50 C49 113.3(8) . . ?
C51 C50 H50A 108.9 . . ?
C51 C50 H50B 108.9 . . ?
C50 C51 H51A 110.9 . . ?
C50 C51 H51B 110.9 . . ?
C50 C51 C52 104.4(7) . . ?
H51A C51 H51B 108.9 . . ?
C52 C51 H51A 110.9 . . ?
C52 C51 H51B 110.9 . . ?
C51 C52 H52A 109.5 . . ?
C51 C52 H52B 109.5 . . ?
C51 C52 H52C 109.5 . . ?
H52A C52 H52B 109.5 . . ?
H52A C52 H52C 109.5 . . ?
H52B C52 H52C 109.5 . . ?

loop_
_geom_bond_atom_site_label_1
_geom_bond_atom_site_label_2
_geom_bond_distance
_geom_bond_site_symmetry_2
_geom_bond_publ_flag
Zn1 O1 1.8983(10) . ?
Zn1 O2 1.8705(9) . ?
Zn1 N1 2.0779(11) . ?
Zn1 N2 2.1073(11) . ?
P1 C35 1.8361(15) . ?
P1 C29 1.8284(14) . ?
P1 C24 1.8419(13) . ?
Si1 O2 1.6046(10) . ?
Si1 C57 1.8820(13) . ?
Si1 C63 1.8915(13) . ?
Si1 C41 1.8734(13) . ?
O1 C10 1.3348(14) . ?
N1 H1 0.875(17) . ?
N1 C15 1.4927(16) . ?
N1 C16 1.4823(16) . ?
N2 H2 0.859(19) . ?
N2 C17 1.4909(16) . ?
N2 C22 1.4935(17) . ?
C35 C36 1.3971(19) . ?
C35 C40 1.4021(18) . ?
C29 C30 1.393(2) . ?
C29 C34 1.399(2) . ?
C36 H36 0.9500 . ?
C36 C37 1.394(2) . ?
C1 H1A 0.9800 . ?
C1 H1B 0.9800 . ?
C1 H1C 0.9800 . ?
C1 C4 1.5439(19) . ?
C32 H32 0.9500 . ?
C32 C31 1.382(3) . ?
C32 C33 1.382(3) . ?
C30 H30 0.9500 . ?
C30 C31 1.397(2) . ?
C31 H31 0.9500 . ?
C34 H34 0.9500 . ?
C34 C33 1.393(2) . ?
C37 H37 0.9500 . ?
C37 C38 1.388(2) . ?
C39 H39 0.9500 . ?
C39 C38 1.386(3) . ?
C39 C40 1.385(2) . ?
C38 H38 0.9500 . ?
C2 H2A 0.9800 . ?
C2 H2B 0.9800 . ?
C2 H2C 0.9800 . ?
C2 C4 1.5414(19) . ?
C3 H3A 0.9800 . ?
C3 H3B 0.9800 . ?
C3 H3C 0.9800 . ?
C3 C4 1.5311(18) . ?
C4 C5 1.5367(17) . ?
C5 C6 1.4010(17) . ?
C5 C10 1.4206(17) . ?
C6 H6 0.9500 . ?
C6 C7 1.3987(17) . ?
C7 C8 1.3948(17) . ?
C7 C14 1.5355(18) . ?
C8 H8 0.9500 . ?
C8 C9 1.3935(17) . ?
C9 C10 1.4193(17) . ?
C9 C15 1.5071(17) . ?
C11 H11A 0.9800 . ?
C11 H11B 0.9800 . ?
C11 H11C 0.9800 . ?
C11 C14 1.5275(19) . ?
C12 H12A 0.9800 . ?
C12 H12B 0.9800 . ?
C12 H12C 0.9800 . ?
C12 C14 1.539(2) . ?
C13 H13A 0.9800 . ?
C13 H13B 0.9800 . ?
C13 H13C 0.9800 . ?
C13 C14 1.533(2) . ?
C15 H15A 0.9900 . ?
C15 H15B 0.9900 . ?
C33 H33 0.9500 . ?
C40 H40 0.9500 . ?
C16 H16 1.0000 . ?
C16 C17 1.5361(18) . ?
C16 C21 1.5244(17) . ?
C17 H17 1.0000 . ?
C17 C18 1.5313(18) . ?
C18 H18A 0.9900 . ?
C18 H18B 0.9900 . ?
C18 C19 1.529(2) . ?
C19 H19A 0.9900 . ?
C19 H19B 0.9900 . ?
C19 C20 1.524(2) . ?
C20 H20A 0.9900 . ?
C20 H20B 0.9900 . ?
C20 C21 1.525(2) . ?
C21 H21A 0.9900 . ?
C21 H21B 0.9900 . ?
C22 H22A 0.9900 . ?
C22 H22B 0.9900 . ?
C22 C23 1.5080(18) . ?
C23 C24 1.4098(18) . ?
C23 C28 1.4012(17) . ?
C24 C25 1.4009(18) . ?
C25 H25 0.9500 . ?
C25 C26 1.3920(19) . ?
C26 H26 0.9500 . ?
C26 C27 1.387(2) . ?
C27 H27 0.9500 . ?
C27 C28 1.3896(19) . ?
C28 H28 0.9500 . ?
C57 C58 1.4028(17) . ?
C57 C62 1.4038(17) . ?
C58 H58 0.9500 . ?
C58 C59 1.3924(17) . ?
C59 H59 0.9500 . ?
C59 C60 1.3920(18) . ?
C60 H60 0.9500 . ?
C60 C61 1.3870(19) . ?
C61 H61 0.9500 . ?
C61 C62 1.3932(18) . ?
C62 H62 0.9500 . ?
C63 C64 1.4034(18) . ?
C63 C68 1.4095(18) . ?
C64 H64 0.9500 . ?
C64 C65 1.3948(18) . ?
C65 H65 0.9500 . ?
C65 C66 1.388(2) . ?
C66 H66 0.9500 . ?
C66 C67 1.394(2) . ?
C67 H67 0.9500 . ?
C67 C68 1.390(2) . ?
C68 H68 0.9500 . ?
C41 C42 1.4010(19) . ?
C41 C46 1.3962(18) . ?
C42 H42 0.9500 . ?
C42 C43 1.3962(18) . ?
C43 H43 0.9500 . ?
C43 C44 1.388(2) . ?
C44 H44 0.9500 . ?
C44 C45 1.387(2) . ?
C45 H45 0.9500 . ?
C45 C46 1.3921(19) . ?
C46 H46 0.9500 . ?
O3 C54 1.402(8) . ?
O3 C55 1.419(10) . ?
C53 H53A 0.9800 . ?
C53 H53B 0.9800 . ?
C53 H53C 0.9800 . ?
C53 C54 1.486(8) . ?
C54 H54A 0.9900 . ?
C54 H54B 0.9900 . ?
C55 H55A 0.9900 . ?
C55 H55B 0.9900 . ?
C55 C56 1.530(11) . ?
C56 H56A 0.9800 . ?
C56 H56B 0.9800 . ?
C56 H56C 0.9800 . ?
C47 H47A 0.9800 . ?
C47 H47B 0.9800 . ?
C47 H47C 0.9800 . ?
C47 C48 1.417(8) . ?
C48 H48A 0.9900 . ?
C48 H48B 0.9900 . ?
C48 C49 1.416(9) . ?
C49 H49A 0.9900 . ?
C49 H49B 0.9900 . ?
C49 C50 1.390(8) . ?
C50 H50A 0.9900 . ?
C50 H50B 0.9900 . ?
C50 C51 1.384(7) . ?
C51 H51A 0.9900 . ?
C51 H51B 0.9900 . ?
C51 C52 1.455(7) . ?
C52 H52A 0.9800 . ?
C52 H52B 0.9800 . ?
C52 H52C 0.9800 . ?

loop_
_geom_torsion_atom_site_label_1
_geom_torsion_atom_site_label_2
_geom_torsion_atom_site_label_3
_geom_torsion_atom_site_label_4
_geom_torsion
_geom_torsion_site_symmetry_1
_geom_torsion_site_symmetry_2
_geom_torsion_site_symmetry_3
_geom_torsion_site_symmetry_4
_geom_torsion_publ_flag
Zn1 O1 C10 C5 140.35(10) . . . . ?
Zn1 O1 C10 C9 -42.99(15) . . . . ?
Zn1 N1 C15 C9 -53.59(11) . . . . ?
Zn1 N1 C16 C17 -33.45(11) . . . . ?
Zn1 N1 C16 C21 -157.68(9) . . . . ?
Zn1 N2 C17 C16 -49.82(10) . . . . ?
Zn1 N2 C17 C18 -172.43(9) . . . . ?
Zn1 N2 C22 C23 69.62(11) . . . . ?
P1 C35 C36 C37 174.22(12) . . . . ?
P1 C35 C40 C39 -175.06(14) . . . . ?
P1 C29 C30 C31 175.11(12) . . . . ?
P1 C29 C34 C33 -176.14(11) . . . . ?
P1 C24 C25 C26 175.31(12) . . . . ?
Si1 C57 C58 C59 179.61(10) . . . . ?
Si1 C57 C62 C61 -179.83(10) . . . . ?
Si1 C63 C64 C65 -174.16(10) . . . . ?
Si1 C63 C68 C67 174.24(10) . . . . ?
Si1 C41 C42 C43 -175.50(11) . . . . ?
Si1 C41 C46 C45 175.22(12) . . . . ?
O1 Zn1 O2 Si1 -86.92(8) . . . . ?
O2 Zn1 O1 C10 168.05(8) . . . . ?
O2 Si1 C57 C58 -34.02(11) . . . . ?
O2 Si1 C57 C62 144.66(10) . . . . ?
O2 Si1 C63 C64 110.68(11) . . . . ?
O2 Si1 C63 C68 -64.40(11) . . . . ?
O2 Si1 C41 C42 -23.17(12) . . . . ?
O2 Si1 C41 C46 160.47(11) . . . . ?
N1 Zn1 O1 C10 37.12(10) . . . . ?
N1 Zn1 O2 Si1 36.08(8) . . . . ?
N1 C16 C17 N2 57.66(12) . . . . ?
N1 C16 C17 C18 -177.72(10) . . . . ?
N1 C16 C21 C20 176.36(11) . . . . ?
N2 Zn1 O1 C10 -51.23(10) . . . . ?
N2 Zn1 O2 Si1 128.10(7) . . . . ?
N2 C17 C18 C19 177.01(12) . . . . ?
N2 C22 C23 C24 93.98(14) . . . . ?
N2 C22 C23 C28 -85.47(14) . . . . ?
C35 P1 C29 C30 -20.94(13) . . . . ?
C35 P1 C29 C34 155.26(11) . . . . ?
C35 P1 C24 C23 -81.04(12) . . . . ?
C35 P1 C24 C25 103.50(12) . . . . ?
C35 C36 C37 C38 1.0(2) . . . . ?
C29 P1 C35 C36 98.03(13) . . . . ?
C29 P1 C35 C40 -85.14(12) . . . . ?
C29 P1 C24 C23 174.06(11) . . . . ?
C29 P1 C24 C25 -1.40(13) . . . . ?
C29 C30 C31 C32 0.3(2) . . . . ?
C29 C34 C33 C32 1.3(2) . . . . ?
C36 C35 C40 C39 2.0(2) . . . . ?
C36 C37 C38 C39 1.1(3) . . . . ?
C1 C4 C5 C6 -116.21(13) . . . . ?
C1 C4 C5 C10 60.97(15) . . . . ?
C30 C29 C34 C33 0.2(2) . . . . ?
C31 C32 C33 C34 -2.1(2) . . . . ?
C34 C29 C30 C31 -1.0(2) . . . . ?
C38 C39 C40 C35 0.1(3) . . . . ?
C2 C4 C5 C6 122.51(13) . . . . ?
C2 C4 C5 C10 -60.31(15) . . . . ?
C3 C4 C5 C6 3.16(17) . . . . ?
C3 C4 C5 C10 -179.67(12) . . . . ?
C4 C5 C6 C7 177.12(12) . . . . ?
C4 C5 C10 O1 1.67(18) . . . . ?
C4 C5 C10 C9 -175.07(11) . . . . ?
C5 C6 C7 C8 -1.1(2) . . . . ?
C5 C6 C7 C14 -178.25(13) . . . . ?
C6 C5 C10 O1 178.94(11) . . . . ?
C6 C5 C10 C9 2.20(18) . . . . ?
C6 C7 C8 C9 0.24(19) . . . . ?
C6 C7 C14 C11 -4.5(2) . . . . ?
C6 C7 C14 C12 115.41(14) . . . . ?
C6 C7 C14 C13 -124.90(15) . . . . ?
C7 C8 C9 C10 1.89(19) . . . . ?
C7 C8 C9 C15 -170.91(12) . . . . ?
C8 C7 C14 C11 178.51(13) . . . . ?
C8 C7 C14 C12 -61.62(16) . . . . ?
C8 C7 C14 C13 58.06(18) . . . . ?
C8 C9 C10 O1 -179.84(11) . . . . ?
C8 C9 C10 C5 -3.10(18) . . . . ?
C8 C9 C15 N1 -124.40(12) . . . . ?
C10 C5 C6 C7 -0.1(2) . . . . ?
C10 C9 C15 N1 62.76(15) . . . . ?
C14 C7 C8 C9 177.48(12) . . . . ?
C15 N1 C16 C17 -154.45(10) . . . . ?
C15 N1 C16 C21 81.32(13) . . . . ?
C15 C9 C10 O1 -7.17(18) . . . . ?
C15 C9 C10 C5 169.57(11) . . . . ?
C33 C32 C31 C30 1.3(3) . . . . ?
C40 C35 C36 C37 -2.6(2) . . . . ?
C40 C39 C38 C37 -1.7(3) . . . . ?
C16 N1 C15 C9 67.16(13) . . . . ?
C16 C17 C18 C19 55.96(16) . . . . ?
C17 N2 C22 C23 -172.54(10) . . . . ?
C17 C16 C21 C20 53.88(15) . . . . ?
C17 C18 C19 C20 -58.50(17) . . . . ?
C18 C19 C20 C21 57.54(17) . . . . ?
C19 C20 C21 C16 -55.46(16) . . . . ?
C21 C16 C17 N2 -178.23(10) . . . . ?
C21 C16 C17 C18 -53.61(14) . . . . ?
C22 N2 C17 C16 -173.11(10) . . . . ?
C22 N2 C17 C18 64.29(14) . . . . ?
C22 C23 C24 P1 5.20(18) . . . . ?
C22 C23 C24 C25 -179.23(12) . . . . ?
C22 C23 C28 C27 179.43(12) . . . . ?
C23 C24 C25 C26 -0.2(2) . . . . ?
C24 P1 C35 C36 -8.39(13) . . . . ?
C24 P1 C35 C40 168.44(11) . . . . ?
C24 P1 C29 C30 84.99(13) . . . . ?
C24 P1 C29 C34 -98.81(11) . . . . ?
C24 C23 C28 C27 0.0(2) . . . . ?
C24 C25 C26 C27 0.0(2) . . . . ?
C25 C26 C27 C28 0.2(2) . . . . ?
C26 C27 C28 C23 -0.2(2) . . . . ?
C28 C23 C24 P1 -175.35(10) . . . . ?
C28 C23 C24 C25 0.22(19) . . . . ?
C57 Si1 O2 Zn1 70.61(8) . . . . ?
C57 Si1 C63 C64 -12.37(12) . . . . ?
C57 Si1 C63 C68 172.54(10) . . . . ?
C57 Si1 C41 C42 100.57(11) . . . . ?
C57 Si1 C41 C46 -75.79(12) . . . . ?
C57 C58 C59 C60 -0.01(19) . . . . ?
C58 C57 C62 C61 -1.11(18) . . . . ?
C58 C59 C60 C61 -0.64(19) . . . . ?
C59 C60 C61 C62 0.39(19) . . . . ?
C60 C61 C62 C57 0.50(19) . . . . ?
C62 C57 C58 C59 0.86(18) . . . . ?
C63 Si1 O2 Zn1 -49.22(8) . . . . ?
C63 Si1 C57 C58 87.64(11) . . . . ?
C63 Si1 C57 C62 -93.67(11) . . . . ?
C63 Si1 C41 C42 -143.62(10) . . . . ?
C63 Si1 C41 C46 40.02(13) . . . . ?
C63 C64 C65 C66 -0.2(2) . . . . ?
C64 C63 C68 C67 -1.10(19) . . . . ?
C64 C65 C66 C67 -0.7(2) . . . . ?
C65 C66 C67 C68 0.7(2) . . . . ?
C66 C67 C68 C63 0.3(2) . . . . ?
C68 C63 C64 C65 1.08(19) . . . . ?
C41 Si1 O2 Zn1 -168.05(6) . . . . ?
C41 Si1 C57 C58 -156.22(10) . . . . ?
C41 Si1 C57 C62 22.47(12) . . . . ?
C41 Si1 C63 C64 -129.07(10) . . . . ?
C41 Si1 C63 C68 55.84(11) . . . . ?
C41 C42 C43 C44 -0.1(2) . . . . ?
C42 C41 C46 C45 -1.3(2) . . . . ?
C42 C43 C44 C45 -0.6(2) . . . . ?
C43 C44 C45 C46 0.3(2) . . . . ?
C44 C45 C46 C41 0.7(2) . . . . ?
C46 C41 C42 C43 1.0(2) . . . . ?
C54 O3 C55 C56 170.4(11) . . . . ?
C55 O3 C54 C53 174.2(11) . . . . ?
C47 C48 C49 C50 -168.3(10) . . . . ?
C48 C49 C50 C51 -171.7(11) . . . . ?
C49 C50 C51 C52 -173.5(12) . . . . ?
